data_7204412
loop_
_publ_author_name
'Correa, Waldo H.'
'Papadopoulos, Stavroula'
'Radnidge, Peta'
'Roberts, Brett A.'
'Scott, Janet L.'

_publ_section_title
;
 Direct, efficient, solvent-free synthesis of
 2-aryl-1,2,3,4-tetrahydroquinazolines
;
_journal_issue 3
_journal_name_full 'Green Chemistry'
_journal_page_first 245
_journal_paper_doi 10.1039/b202729c
_journal_volume 4
_journal_year 2002
_chemical_formula_moiety 'C16 H18 N2 O2'
_chemical_formula_sum 'C16 H18 N2 O2'
_chemical_formula_weight 270.32
_chemical_melting_point 367(5)
_chemical_name_common 2-(veratryl)-1,2,3,4-tetrahydroquinazoline
_chemical_name_systematic
; 
2-(3',4'-dimethoxyphenyl)-1,2,3,4-tetrahydroquinazoline 
;
_space_group_IT_number 33
_symmetry_cell_setting orthorhombic
_symmetry_space_group_name_Hall 'P 2c -2n'
_symmetry_space_group_name_H-M 'P n a 21'
_atom_sites_solution_hydrogens geom
_atom_sites_solution_primary direct
_atom_sites_solution_secondary difmap
_audit_creation_method SHELXL-97
_cell_angle_alpha 90.00
_cell_angle_beta 90.00
_cell_angle_gamma 90.00
_cell_formula_units_Z 16
_cell_length_a 20.4722(3)
_cell_length_b 13.2281(2)
_cell_length_c 20.7521(4)
_cell_measurement_temperature 123(2)
_cell_volume 5619.84(16)
_computing_cell_refinement 'Nonius Collect'
_computing_data_collection 'Nonius Collect'
_computing_data_reduction 'Nonius Collect'
_computing_molecular_graphics Xseed
_computing_publication_material Ciftab
_computing_structure_refinement 'SHELXL-97 (Sheldrick, 1997)'
_computing_structure_solution 'SHELXS-97 (Sheldrick, 1990)'
_diffrn_ambient_temperature 123(2)
_diffrn_measured_fraction_theta_full 0.984
_diffrn_measured_fraction_theta_max 0.984
_diffrn_measurement_device_type 'Enraf Nonius Kappa CCd'
_diffrn_measurement_method 'phi + w scans'
_diffrn_radiation_monochromator graphite
_diffrn_radiation_source 'fine-focus sealed tube'
_diffrn_radiation_type MoK\a
_diffrn_radiation_wavelength 0.71073
_diffrn_reflns_av_R_equivalents 0.0731
_diffrn_reflns_av_sigmaI/netI 0.1351
_diffrn_reflns_limit_h_max 27
_diffrn_reflns_limit_h_min -20
_diffrn_reflns_limit_k_max 16
_diffrn_reflns_limit_k_min -13
_diffrn_reflns_limit_l_max 26
_diffrn_reflns_limit_l_min -27
_diffrn_reflns_number 30579
_diffrn_reflns_theta_full 28.29
_diffrn_reflns_theta_max 28.29
_diffrn_reflns_theta_min 1.99
_exptl_absorpt_coefficient_mu 0.085
_exptl_crystal_colour needles
_exptl_crystal_density_diffrn 1.278
_exptl_crystal_density_method 'not measured'
_exptl_crystal_description colourless
_exptl_crystal_F_000 2304
_exptl_crystal_size_max 0.30
_exptl_crystal_size_mid 0.20
_exptl_crystal_size_min 0.20
_refine_diff_density_max 0.251
_refine_diff_density_min -0.310
_refine_diff_density_rms 0.060
_refine_ls_abs_structure_details 'Flack H D (1983), Acta Cryst. A39, 876-881'
_refine_ls_abs_structure_Flack -0.5(10)
_refine_ls_extinction_method none
_refine_ls_goodness_of_fit_ref 1.014
_refine_ls_hydrogen_treatment mixed
_refine_ls_matrix_type full
_refine_ls_number_parameters 761
_refine_ls_number_reflns 13156
_refine_ls_number_restraints 1
_refine_ls_restrained_S_all 1.014
_refine_ls_R_factor_all 0.1532
_refine_ls_R_factor_gt 0.0639
_refine_ls_shift/su_max 0.000
_refine_ls_shift/su_mean 0.000
_refine_ls_structure_factor_coef Fsqd
_refine_ls_weighting_details 'calc w=1/[\s^2^(Fo^2^)+(0.0415P)^2^+0.7967P] where P=(Fo^2^+2Fc^2^)/3'
_refine_ls_weighting_scheme calc
_refine_ls_wR_factor_gt 0.0959
_refine_ls_wR_factor_ref 0.1197
_reflns_number_gt 7466
_reflns_number_total 13156
_reflns_threshold_expression >2sigma(I)
_cod_data_source_file b202729c.txt
_cod_data_source_block 4j
_cod_depositor_comments
;
The following automatic conversions were performed:

'_chemical_melting_point' value '89.1-98.7Deg. C' was changed to
'367(5)' - it was converted from degrees Celsius(C) to Kelvins(K),
the average value was taken and precision was estimated.

Automatic conversion script
Id: cif_fix_values 1569 2011-02-09 13:29:24Z adriana 
;
_cod_original_sg_symbol_H-M Pna21
_cod_database_code 7204412

loop_
_symmetry_equiv_pos_as_xyz
'x, y, z'
'-x, -y, z+1/2'
'-x+1/2, y+1/2, z+1/2'
'x+1/2, -y+1/2, z'

loop_
_atom_site_label
_atom_site_type_symbol
_atom_site_fract_x
_atom_site_fract_y
_atom_site_fract_z
_atom_site_U_iso_or_equiv
_atom_site_adp_type
_atom_site_occupancy
_atom_site_symmetry_multiplicity
_atom_site_calc_flag
_atom_site_refinement_flags
_atom_site_disorder_assembly
_atom_site_disorder_group
O13' O 0.74710(10) 0.61716(16) 0.80905(11) 0.0261(5) Uani 1 1 d . . .
O23' O 0.87114(10) 0.59943(15) 0.82641(10) 0.0229(5) Uani 1 1 d . . .
N13 N 0.73460(13) 0.86718(18) 0.61283(12) 0.0196(6) Uani 1 1 d . . .
N33 N 0.74247(14) 0.98534(19) 0.70087(13) 0.0212(6) Uani 1 1 d . . .
C43' C 0.85275(15) 0.6753(2) 0.78553(14) 0.0185(7) Uani 1 1 d . . .
C93 C 0.68640(15) 0.9130(2) 0.51024(15) 0.0205(7) Uani 1 1 d . . .
H93 H 0.6913 0.8452 0.4960 0.025 Uiso 1 1 calc R . .
C103 C 0.70622(14) 0.9396(2) 0.57220(15) 0.0170(7) Uani 1 1 d . . .
C53' C 0.8949(2) 0.7366(2) 0.75151(16) 0.0216(8) Uani 1 1 d . . .
H53' H 0.9407 0.7274 0.7554 0.026 Uiso 1 1 calc R . .
C63 C 0.66916(14) 1.1099(2) 0.55172(16) 0.0220(8) Uani 1 1 d . . .
H63 H 0.6624 1.1773 0.5661 0.026 Uiso 1 1 calc R . .
C13' C 0.80354(15) 0.8268(2) 0.70507(15) 0.0183(7) Uani 1 1 d . . .
C53 C 0.69724(15) 1.0393(2) 0.59354(15) 0.0180(7) Uani 1 1 d . . .
C23' C 0.76079(19) 0.7626(2) 0.73823(15) 0.0194(8) Uani 1 1 d . . .
H23' H 0.7150 0.7714 0.7337 0.023 Uiso 1 1 calc R . .
C73 C 0.65110(15) 1.0834(2) 0.48990(16) 0.0237(8) Uani 1 1 d . . .
H73 H 0.6330 1.1325 0.4617 0.028 Uiso 1 1 calc R . .
C63' C 0.87005(16) 0.8127(2) 0.71116(15) 0.0210(7) Uani 1 1 d . . .
H63' H 0.8993 0.8549 0.6879 0.025 Uiso 1 1 calc R . .
C83' C 0.94033(15) 0.5884(2) 0.83694(17) 0.0265(8) Uani 1 1 d . . .
H83A H 0.9580 0.6516 0.8544 0.040 Uiso 1 1 calc R . .
H83B H 0.9619 0.5728 0.7960 0.040 Uiso 1 1 calc R . .
H83C H 0.9481 0.5334 0.8676 0.040 Uiso 1 1 calc R . .
C83 C 0.65957(15) 0.9843(2) 0.46912(16) 0.0229(7) Uani 1 1 d . . .
H83 H 0.6470 0.9655 0.4267 0.027 Uiso 1 1 calc R . .
C43 C 0.71944(16) 1.0705(2) 0.66019(15) 0.0209(7) Uani 1 1 d . . .
H43A H 0.7553 1.1203 0.6559 0.025 Uiso 1 1 calc R . .
H43B H 0.6827 1.1045 0.6824 0.025 Uiso 1 1 calc R . .
C23 C 0.77702(15) 0.9104(2) 0.66277(16) 0.0196(7) Uani 1 1 d . . .
H23 H 0.8147 0.9444 0.6411 0.024 Uiso 1 1 calc R . .
C73' C 0.67875(14) 0.6206(2) 0.79562(17) 0.0271(8) Uani 1 1 d . . .
H73A H 0.6719 0.6191 0.7489 0.041 Uiso 1 1 calc R . .
H73B H 0.6602 0.6830 0.8134 0.041 Uiso 1 1 calc R . .
H73C H 0.6572 0.5622 0.8154 0.041 Uiso 1 1 calc R . .
C33' C 0.78457(14) 0.6867(2) 0.77736(15) 0.0180(7) Uani 1 1 d . . .
O22' O 0.49679(10) 0.62719(15) 0.97722(10) 0.0236(5) Uani 1 1 d . . .
O24' O 0.82229(11) 0.85306(15) 1.10798(10) 0.0270(5) Uani 1 1 d . . .
O12' O 0.62085(10) 0.61174(15) 0.96297(10) 0.0239(5) Uani 1 1 d . . .
N34 N 0.67460(17) 1.24813(19) 1.02147(16) 0.0245(8) Uani 1 1 d . . .
O14' O 0.78552(10) 0.87707(16) 0.98926(10) 0.0272(5) Uani 1 1 d . . .
N12 N 0.48011(13) 0.8795(2) 1.17335(13) 0.0205(6) Uani 1 1 d . . .
N32 N 0.48776(15) 1.00055(19) 1.08712(13) 0.0252(7) Uani 1 1 d . . .
C44' C 0.77722(15) 0.9288(2) 1.09760(16) 0.0211(8) Uani 1 1 d . . .
C24 C 0.63961(16) 1.1623(2) 1.04918(16) 0.0227(8) Uani 1 1 d . . .
H24 H 0.6180 1.1855 1.0898 0.027 Uiso 1 1 calc R . .
C92 C 0.43331(15) 0.9196(2) 1.27778(16) 0.0229(8) Uani 1 1 d . . .
H92 H 0.4388 0.8514 1.2910 0.028 Uiso 1 1 calc R . .
C62 C 0.41655(15) 1.1183(2) 1.23936(16) 0.0236(8) Uani 1 1 d . . .
H62 H 0.4103 1.1866 1.2265 0.028 Uiso 1 1 calc R . .
C104 C 0.54716(16) 1.2009(2) 0.97951(15) 0.0194(8) Uani 1 1 d . . .
N14 N 0.58875(13) 1.12630(19) 1.00523(13) 0.0226(6) Uani 1 1 d . . .
C54 C 0.56657(17) 1.3033(2) 0.97859(16) 0.0213(8) Uani 1 1 d . . .
C12' C 0.54922(16) 0.8413(2) 1.08020(15) 0.0220(8) Uani 1 1 d . . .
C32' C 0.53283(15) 0.6994(2) 1.00849(15) 0.0184(7) Uani 1 1 d . . .
C42' C 0.60082(15) 0.6900(2) 1.00155(15) 0.0194(7) Uani 1 1 d . . .
C22 C 0.52228(16) 0.9230(2) 1.12324(16) 0.0234(8) Uani 1 1 d . . .
H22 H 0.5601 0.9561 1.1453 0.028 Uiso 1 1 calc R . .
C34' C 0.75869(15) 0.9433(2) 1.03268(16) 0.0225(8) Uani 1 1 d . . .
C72 C 0.39788(15) 1.0893(2) 1.30086(17) 0.0251(8) Uani 1 1 d . . .
H72 H 0.3795 1.1371 1.3298 0.030 Uiso 1 1 calc R . .
C24' C 0.71402(15) 1.0186(2) 1.01728(16) 0.0234(8) Uani 1 1 d . . .
H24' H 0.7020 1.0295 0.9736 0.028 Uiso 1 1 calc R . .
C42 C 0.46569(16) 1.0828(2) 1.12985(16) 0.0250(8) Uani 1 1 d . . .
H42A H 0.4289 1.1182 1.1087 0.030 Uiso 1 1 calc R . .
H42B H 0.5018 1.1320 1.1346 0.030 Uiso 1 1 calc R . .
C62' C 0.61543(16) 0.8294(2) 1.07427(16) 0.0239(8) Uani 1 1 d . . .
H62' H 0.6439 0.8729 1.0974 0.029 Uiso 1 1 calc R . .
C102 C 0.45244(15) 0.9491(2) 1.21593(15) 0.0187(7) Uani 1 1 d . . .
C94 C 0.48664(17) 1.1743(2) 0.95367(15) 0.0236(8) Uani 1 1 d . . .
H94 H 0.4733 1.1055 0.9545 0.028 Uiso 1 1 calc R . .
C22' C 0.50734(19) 0.7755(2) 1.04664(15) 0.0206(8) Uani 1 1 d . . .
H22' H 0.4614 0.7833 1.0502 0.025 Uiso 1 1 calc R . .
C84 C 0.4458(2) 1.2460(2) 0.92687(17) 0.0270(9) Uani 1 1 d . . .
H84 H 0.4046 1.2267 0.9099 0.032 Uiso 1 1 calc R . .
C52' C 0.64183(19) 0.7539(2) 1.03472(17) 0.0219(9) Uani 1 1 d . . .
H52' H 0.6878 0.7469 1.0308 0.026 Uiso 1 1 calc R . .
C14' C 0.68658(15) 1.0786(2) 1.06597(16) 0.0224(8) Uani 1 1 d . . .
C64' C 0.70426(16) 1.0626(2) 1.12897(17) 0.0240(8) Uani 1 1 d . . .
H64' H 0.6855 1.1028 1.1620 0.029 Uiso 1 1 calc R . .
C82 C 0.40655(15) 0.9888(2) 1.31953(17) 0.0258(8) Uani 1 1 d . . .
H82 H 0.3938 0.9681 1.3615 0.031 Uiso 1 1 calc R . .
C84' C 0.84529(18) 0.8403(3) 1.17266(16) 0.0327(9) Uani 1 1 d . . .
H84A H 0.8086 0.8217 1.2006 0.049 Uiso 1 1 calc R . .
H84B H 0.8646 0.9037 1.1879 0.049 Uiso 1 1 calc R . .
H84C H 0.8783 0.7867 1.1737 0.049 Uiso 1 1 calc R . .
C44 C 0.63034(17) 1.3338(2) 1.00881(18) 0.0277(8) Uani 1 1 d . . .
H44A H 0.6527 1.3823 0.9800 0.033 Uiso 1 1 calc R . .
H44B H 0.6213 1.3689 1.0500 0.033 Uiso 1 1 calc R . .
C82' C 0.42716(15) 0.6316(3) 0.98458(17) 0.0288(8) Uani 1 1 d . . .
H82A H 0.4108 0.6949 0.9661 0.043 Uiso 1 1 calc R . .
H82B H 0.4160 0.6287 1.0305 0.043 Uiso 1 1 calc R . .
H82C H 0.4072 0.5742 0.9622 0.043 Uiso 1 1 calc R . .
C64 C 0.52525(18) 1.3742(2) 0.95049(16) 0.0285(8) Uani 1 1 d . . .
H64 H 0.5385 1.4430 0.9488 0.034 Uiso 1 1 calc R . .
C52 C 0.44418(15) 1.0503(2) 1.19574(15) 0.0192(7) Uani 1 1 d . . .
C72' C 0.69021(15) 0.5974(2) 0.95849(16) 0.0262(8) Uani 1 1 d . . .
H72A H 0.7080 0.5841 1.0015 0.039 Uiso 1 1 calc R . .
H72B H 0.7104 0.6585 0.9407 0.039 Uiso 1 1 calc R . .
H72C H 0.6995 0.5398 0.9302 0.039 Uiso 1 1 calc R . .
C74 C 0.46521(19) 1.3468(3) 0.92489(16) 0.0310(9) Uani 1 1 d . . .
H74 H 0.4376 1.3964 0.9061 0.037 Uiso 1 1 calc R . .
C54' C 0.74955(16) 0.9876(2) 1.14492(16) 0.0241(8) Uani 1 1 d . . .
H54' H 0.7613 0.9772 1.1887 0.029 Uiso 1 1 calc R . .
C74' C 0.76693(19) 0.8879(3) 0.92339(17) 0.0410(10) Uani 1 1 d . . .
H74A H 0.7799 0.9550 0.9079 0.062 Uiso 1 1 calc R . .
H74B H 0.7195 0.8804 0.9195 0.062 Uiso 1 1 calc R . .
H74C H 0.7887 0.8359 0.8975 0.062 Uiso 1 1 calc R . .
O11' O 0.53951(10) 0.63465(15) 0.77552(10) 0.0233(5) Uani 1 1 d . . .
N31 N 0.42897(18) 0.2587(2) 0.75428(17) 0.0272(8) Uani 1 1 d . . .
O21' O 0.57564(11) 0.64853(16) 0.65731(10) 0.0266(5) Uani 1 1 d . . .
C41' C 0.53010(16) 0.5750(2) 0.66950(16) 0.0206(7) Uani 1 1 d . . .
C31' C 0.51241(15) 0.5644(2) 0.73461(15) 0.0198(7) Uani 1 1 d . . .
N11 N 0.34463(14) 0.3812(2) 0.77263(14) 0.0232(7) Uani 1 1 d . . .
C81 C 0.1993(2) 0.2652(3) 0.84732(17) 0.0270(9) Uani 1 1 d . . .
H81 H 0.1585 0.2855 0.8649 0.032 Uiso 1 1 calc R . .
C21 C 0.39354(16) 0.3443(2) 0.72649(16) 0.0234(8) Uani 1 1 d . . .
H21 H 0.3702 0.3201 0.6871 0.028 Uiso 1 1 calc R . .
C101 C 0.30177(17) 0.3080(2) 0.79687(16) 0.0216(8) Uani 1 1 d . . .
C61' C 0.45474(16) 0.4412(2) 0.64316(17) 0.0262(8) Uani 1 1 d . . .
H61' H 0.4338 0.4009 0.6114 0.031 Uiso 1 1 calc R . .
C91 C 0.24143(16) 0.3369(2) 0.82257(16) 0.0231(8) Uani 1 1 d . . .
H91 H 0.2294 0.4062 0.8230 0.028 Uiso 1 1 calc R . .
C51 C 0.31921(17) 0.2057(2) 0.79614(16) 0.0219(8) Uani 1 1 d . . .
C61 C 0.27595(17) 0.1348(2) 0.82142(15) 0.0258(8) Uani 1 1 d . . .
H61 H 0.2878 0.0653 0.8214 0.031 Uiso 1 1 calc R . .
C21' C 0.46928(15) 0.4901(2) 0.75326(15) 0.0206(7) Uani 1 1 d . . .
H21' H 0.4591 0.4814 0.7976 0.025 Uiso 1 1 calc R . .
C81' C 0.59873(18) 0.6569(3) 0.59211(16) 0.0321(9) Uani 1 1 d . . .
H81A H 0.5625 0.6767 0.5639 0.048 Uiso 1 1 calc R . .
H81B H 0.6162 0.5915 0.5780 0.048 Uiso 1 1 calc R . .
H81C H 0.6333 0.7081 0.5899 0.048 Uiso 1 1 calc R . .
C11' C 0.44019(15) 0.4270(2) 0.70677(16) 0.0215(7) Uani 1 1 d . . .
C51' C 0.50053(17) 0.5151(2) 0.62407(16) 0.0251(8) Uani 1 1 d . . .
H51' H 0.5109 0.5233 0.5798 0.030 Uiso 1 1 calc R . .
C71 C 0.21617(19) 0.1632(3) 0.84662(16) 0.0286(9) Uani 1 1 d . . .
H71 H 0.1870 0.1138 0.8632 0.034 Uiso 1 1 calc R . .
C71' C 0.52083(16) 0.6289(2) 0.84144(15) 0.0261(8) Uani 1 1 d . . .
H71A H 0.5349 0.5639 0.8594 0.039 Uiso 1 1 calc R . .
H71B H 0.4732 0.6348 0.8449 0.039 Uiso 1 1 calc R . .
H71C H 0.5415 0.6841 0.8655 0.039 Uiso 1 1 calc R . .
C41 C 0.38383(17) 0.1744(2) 0.76819(17) 0.0269(9) Uani 1 1 d . . .
H41A H 0.4054 0.1275 0.7987 0.032 Uiso 1 1 calc R . .
H41B H 0.3757 0.1367 0.7277 0.032 Uiso 1 1 calc R . .
H31N H 0.445(2) 0.280(3) 0.792(2) 0.054(14) Uiso 1 1 d . . .
H34N H 0.6929(16) 1.225(2) 0.9822(17) 0.023(9) Uiso 1 1 d . . .
H14N H 0.5618(17) 1.069(3) 1.0233(17) 0.044(11) Uiso 1 1 d . . .
H11N H 0.3268(16) 0.432(2) 0.7598(16) 0.026(10) Uiso 1 1 d . . .
H32N H 0.4497(18) 0.965(3) 1.0714(18) 0.047(12) Uiso 1 1 d . . .
H12N H 0.4977(15) 0.830(2) 1.1896(14) 0.016(9) Uiso 1 1 d . . .
H33N H 0.7068(18) 0.950(3) 0.7173(17) 0.041(11) Uiso 1 1 d . . .
H13N H 0.7572(15) 0.812(2) 0.5879(16) 0.033(9) Uiso 1 1 d . . .

loop_
_atom_site_aniso_label
_atom_site_aniso_U_11
_atom_site_aniso_U_22
_atom_site_aniso_U_33
_atom_site_aniso_U_23
_atom_site_aniso_U_13
_atom_site_aniso_U_12
O13' 0.0130(12) 0.0341(13) 0.0311(13) 0.0137(11) 0.0033(10) -0.0008(10)
O23' 0.0135(11) 0.0291(12) 0.0260(13) 0.0107(10) -0.0008(10) 0.0036(10)
N13 0.0219(15) 0.0162(13) 0.0207(16) 0.0012(11) -0.0033(12) 0.0034(12)
N33 0.0221(17) 0.0191(14) 0.0224(16) 0.0000(12) -0.0006(13) 0.0005(13)
C43' 0.0188(18) 0.0209(16) 0.0158(18) 0.0005(13) -0.0006(14) -0.0017(14)
C93 0.0190(17) 0.0187(16) 0.0239(19) 0.0003(14) -0.0007(15) 0.0004(14)
C103 0.0119(16) 0.0183(17) 0.0207(19) 0.0031(14) 0.0022(13) 0.0001(13)
C53' 0.017(2) 0.0267(18) 0.021(2) -0.0014(14) -0.0029(16) -0.0010(15)
C63 0.0160(17) 0.0226(17) 0.027(2) -0.0005(14) 0.0012(15) 0.0025(14)
C13' 0.0178(18) 0.0175(16) 0.0197(18) -0.0010(13) -0.0013(14) -0.0002(14)
C53 0.0110(17) 0.0223(16) 0.0207(18) -0.0009(14) 0.0028(14) 0.0030(14)
C23' 0.0104(18) 0.0234(17) 0.024(2) 0.0004(14) 0.0019(15) 0.0011(14)
C73 0.0176(18) 0.0238(17) 0.030(2) 0.0055(15) -0.0008(15) 0.0068(14)
C63' 0.0207(19) 0.0231(17) 0.0191(18) 0.0002(14) -0.0013(15) -0.0058(15)
C83' 0.0129(17) 0.0324(19) 0.034(2) 0.0071(15) -0.0009(15) 0.0044(15)
C83 0.0155(17) 0.0321(18) 0.0211(19) -0.0040(15) 0.0004(14) 0.0000(15)
C43 0.0189(17) 0.0198(16) 0.0239(19) 0.0002(14) 0.0003(15) -0.0001(14)
C23 0.0176(18) 0.0212(16) 0.0202(18) 0.0001(14) 0.0008(14) -0.0023(15)
C73' 0.0137(17) 0.0286(18) 0.039(2) 0.0127(16) -0.0024(16) -0.0040(15)
C33' 0.0141(17) 0.0236(16) 0.0164(18) 0.0024(13) 0.0024(14) -0.0016(15)
O22' 0.0146(11) 0.0271(12) 0.0291(14) -0.0072(10) -0.0017(10) -0.0017(10)
O24' 0.0253(13) 0.0315(12) 0.0242(14) -0.0008(10) -0.0038(11) 0.0054(11)
O12' 0.0137(11) 0.0318(12) 0.0262(13) -0.0051(10) 0.0002(10) 0.0038(10)
N34 0.024(2) 0.0228(16) 0.0261(19) 0.0008(13) 0.0004(16) -0.0044(13)
O14' 0.0220(13) 0.0379(13) 0.0217(13) -0.0059(10) 0.0018(10) 0.0074(11)
N12 0.0180(15) 0.0201(15) 0.0235(16) 0.0037(13) 0.0034(12) 0.0018(13)
N32 0.0282(18) 0.0212(15) 0.0262(17) 0.0025(13) 0.0033(13) 0.0029(14)
C44' 0.0145(18) 0.0206(17) 0.028(2) 0.0005(15) -0.0007(15) -0.0017(15)
C24 0.0176(18) 0.0223(17) 0.028(2) 0.0019(15) -0.0007(16) -0.0016(15)
C92 0.0146(17) 0.0238(16) 0.030(2) 0.0045(15) 0.0024(15) -0.0006(15)
C62 0.0135(17) 0.0218(17) 0.035(2) -0.0003(15) -0.0033(15) 0.0005(15)
C104 0.023(2) 0.0226(17) 0.0125(17) -0.0001(14) -0.0008(15) 0.0004(16)
N14 0.0192(16) 0.0183(14) 0.0302(17) 0.0008(12) -0.0059(13) -0.0037(13)
C54 0.022(2) 0.0233(18) 0.0184(19) 0.0000(14) 0.0045(15) -0.0014(16)
C12' 0.028(2) 0.0188(16) 0.0191(18) 0.0015(14) 0.0012(15) -0.0040(15)
C32' 0.0162(18) 0.0224(17) 0.0166(17) 0.0036(14) -0.0013(14) -0.0012(14)
C42' 0.0211(18) 0.0205(16) 0.0167(18) -0.0028(13) 0.0023(14) 0.0003(14)
C22 0.0206(19) 0.0249(17) 0.0247(19) 0.0004(15) 0.0029(15) -0.0019(15)
C34' 0.0157(17) 0.0264(17) 0.026(2) -0.0039(15) 0.0020(14) -0.0065(15)
C72 0.0189(18) 0.0272(18) 0.029(2) -0.0081(15) 0.0020(15) 0.0005(15)
C24' 0.0144(17) 0.0304(18) 0.0254(19) 0.0014(15) -0.0024(15) -0.0038(15)
C42 0.0222(19) 0.0229(17) 0.030(2) -0.0028(15) -0.0014(16) 0.0013(15)
C62' 0.0213(19) 0.0247(17) 0.026(2) -0.0033(14) 0.0000(15) -0.0075(15)
C102 0.0100(16) 0.0210(16) 0.0252(19) -0.0020(14) -0.0016(14) 0.0003(14)
C94 0.027(2) 0.0258(17) 0.0179(19) 0.0004(15) -0.0020(16) -0.0022(16)
C22' 0.019(2) 0.0238(17) 0.0191(19) 0.0038(15) 0.0035(15) 0.0032(16)
C84 0.025(2) 0.037(2) 0.020(2) -0.0002(15) -0.0035(17) -0.0015(16)
C52' 0.010(2) 0.0296(19) 0.026(2) -0.0002(15) 0.0002(16) -0.0009(14)
C14' 0.0165(17) 0.0238(17) 0.027(2) -0.0023(15) -0.0026(15) -0.0049(15)
C64' 0.0238(19) 0.0220(17) 0.026(2) -0.0068(15) 0.0017(16) -0.0050(16)
C82 0.0176(18) 0.0327(19) 0.027(2) -0.0033(16) 0.0052(15) -0.0040(15)
C84' 0.035(2) 0.035(2) 0.028(2) -0.0010(16) -0.0082(17) 0.0031(17)
C44 0.032(2) 0.0206(17) 0.030(2) 0.0051(15) -0.0005(17) -0.0026(17)
C82' 0.0154(18) 0.038(2) 0.033(2) -0.0053(16) -0.0006(16) -0.0017(15)
C64 0.034(2) 0.0239(17) 0.028(2) 0.0054(15) 0.0034(17) 0.0021(17)
C52 0.0121(17) 0.0230(17) 0.0226(19) 0.0004(14) -0.0020(14) -0.0031(14)
C72' 0.0182(18) 0.0324(18) 0.028(2) -0.0046(15) 0.0022(15) 0.0045(16)
C74 0.034(2) 0.0316(19) 0.027(2) 0.0053(16) -0.0038(17) 0.0083(18)
C54' 0.0226(19) 0.0273(18) 0.022(2) -0.0020(15) -0.0043(15) -0.0019(16)
C74' 0.041(2) 0.059(2) 0.024(2) -0.0144(18) -0.0040(18) 0.019(2)
O11' 0.0213(12) 0.0319(12) 0.0168(12) -0.0024(10) 0.0003(10) -0.0059(10)
N31 0.026(2) 0.0191(16) 0.036(2) -0.0007(13) 0.0010(16) 0.0025(13)
O21' 0.0255(13) 0.0318(12) 0.0226(14) 0.0031(10) 0.0040(10) -0.0049(11)
C41' 0.0168(18) 0.0236(17) 0.0214(19) 0.0016(15) 0.0018(15) 0.0027(15)
C31' 0.0168(17) 0.0208(17) 0.0219(19) -0.0028(14) -0.0049(14) 0.0022(15)
N11 0.0215(16) 0.0191(15) 0.0290(17) 0.0031(13) 0.0013(13) 0.0017(14)
C81 0.028(3) 0.031(2) 0.021(2) 0.0039(15) 0.0039(18) 0.0009(17)
C21 0.0200(18) 0.0236(17) 0.027(2) -0.0028(15) -0.0019(15) 0.0065(15)
C101 0.021(2) 0.0230(18) 0.0202(19) 0.0003(14) -0.0050(15) -0.0013(16)
C61' 0.0221(19) 0.0255(18) 0.031(2) -0.0086(15) 0.0000(16) -0.0001(16)
C91 0.0224(19) 0.0231(18) 0.024(2) 0.0023(14) -0.0019(16) 0.0032(16)
C51 0.027(2) 0.0216(17) 0.0170(18) 0.0003(14) -0.0023(15) 0.0005(16)
C61 0.035(2) 0.0214(18) 0.0209(19) 0.0025(14) -0.0064(16) 0.0019(16)
C21' 0.0208(18) 0.0252(17) 0.0159(18) 0.0027(13) 0.0016(14) 0.0023(15)
C81' 0.033(2) 0.036(2) 0.027(2) 0.0032(16) 0.0143(17) -0.0011(17)
C11' 0.0179(17) 0.0194(16) 0.027(2) -0.0021(14) -0.0005(15) 0.0020(15)
C51' 0.028(2) 0.0288(18) 0.0190(19) -0.0050(15) 0.0029(16) 0.0052(17)
C71 0.034(2) 0.027(2) 0.025(2) 0.0087(16) -0.0015(17) -0.0059(18)
C71' 0.0225(18) 0.0364(19) 0.0195(19) -0.0009(15) -0.0006(15) -0.0025(16)
C41 0.032(2) 0.0150(17) 0.033(2) -0.0016(15) -0.0011(17) 0.0014(16)

loop_
_atom_type_symbol
_atom_type_description
_atom_type_scat_dispersion_real
_atom_type_scat_dispersion_imag
_atom_type_scat_source
C C 0.0033 0.0016 'International Tables Vol C Tables 4.2.6.8 and 6.1.1.4'
H H 0.0000 0.0000 'International Tables Vol C Tables 4.2.6.8 and 6.1.1.4'
N N 0.0061 0.0033 'International Tables Vol C Tables 4.2.6.8 and 6.1.1.4'
O O 0.0106 0.0060 'International Tables Vol C Tables 4.2.6.8 and 6.1.1.4'

loop_
_geom_angle_atom_site_label_1
_geom_angle_atom_site_label_2
_geom_angle_atom_site_label_3
_geom_angle
_geom_angle_site_symmetry_1
_geom_angle_site_symmetry_3
_geom_angle_publ_flag
C33' O13' C73' 115.8(2) . . ?
C43' O23' C83' 116.0(2) . . ?
C103 N13 C23 113.8(2) . . ?
C23 N33 C43 111.3(3) . . ?
O23' C43' C53' 125.3(3) . . ?
O23' C43' C33' 115.1(3) . . ?
C53' C43' C33' 119.6(3) . . ?
C83 C93 C103 120.8(3) . . ?
C93 C103 N13 120.2(3) . . ?
C93 C103 C53 119.4(3) . . ?
N13 C103 C53 120.4(3) . . ?
C43' C53' C63' 120.0(3) . . ?
C73 C63 C53 121.1(3) . . ?
C63' C13' C23' 119.3(3) . . ?
C63' C13' C23 120.4(3) . . ?
C23' C13' C23 120.3(3) . . ?
C63 C53 C103 119.1(3) . . ?
C63 C53 C43 120.6(3) . . ?
C103 C53 C43 120.4(3) . . ?
C33' C23' C13' 120.7(3) . . ?
C63 C73 C83 119.7(3) . . ?
C13' C63' C53' 120.6(3) . . ?
C93 C83 C73 120.0(3) . . ?
N33 C43 C53 114.1(2) . . ?
N33 C23 N13 111.2(3) . . ?
N33 C23 C13' 111.0(3) . . ?
N13 C23 C13' 109.7(2) . . ?
O13' C33' C23' 125.1(3) . . ?
O13' C33' C43' 115.1(3) . . ?
C23' C33' C43' 119.8(3) . . ?
C32' O22' C82' 117.2(2) . . ?
C44' O24' C84' 116.9(2) . . ?
C42' O12' C72' 115.7(2) . . ?
C24 N34 C44 111.5(3) . . ?
C34' O14' C74' 117.3(2) . . ?
C102 N12 C22 115.3(2) . . ?
C22 N32 C42 111.1(3) . . ?
C54' C44' O24' 125.1(3) . . ?
C54' C44' C34' 119.6(3) . . ?
O24' C44' C34' 115.3(3) . . ?
N34 C24 N14 110.9(3) . . ?
N34 C24 C14' 110.4(3) . . ?
N14 C24 C14' 111.0(3) . . ?
C82 C92 C102 120.4(3) . . ?
C72 C62 C52 122.0(3) . . ?
C94 C104 N14 120.4(3) . . ?
C94 C104 C54 119.1(3) . . ?
N14 C104 C54 120.5(3) . . ?
C104 N14 C24 116.0(2) . . ?
C64 C54 C104 118.8(3) . . ?
C64 C54 C44 121.5(3) . . ?
C104 C54 C44 119.7(3) . . ?
C62' C12' C22' 119.1(3) . . ?
C62' C12' C22 119.9(3) . . ?
C22' C12' C22 121.0(3) . . ?
O22' C32' C22' 125.1(3) . . ?
O22' C32' C42' 115.1(3) . . ?
C22' C32' C42' 119.8(3) . . ?
O12' C42' C52' 125.0(3) . . ?
O12' C42' C32' 115.0(3) . . ?
C52' C42' C32' 119.9(3) . . ?
N32 C22 N12 110.8(3) . . ?
N32 C22 C12' 112.2(3) . . ?
N12 C22 C12' 110.7(2) . . ?
O14' C34' C24' 124.8(3) . . ?
O14' C34' C44' 115.6(3) . . ?
C24' C34' C44' 119.5(3) . . ?
C62 C72 C82 118.9(3) . . ?
C34' C24' C14' 120.2(3) . . ?
N32 C42 C52 115.3(3) . . ?
C12' C62' C52' 121.1(3) . . ?
N12 C102 C92 120.7(3) . . ?
N12 C102 C52 119.1(3) . . ?
C92 C102 C52 120.2(3) . . ?
C84 C94 C104 121.2(3) . . ?
C32' C22' C12' 120.3(3) . . ?
C94 C84 C74 119.8(4) . . ?
C42' C52' C62' 119.7(3) . . ?
C64' C14' C24' 119.5(3) . . ?
C64' C14' C24 120.1(3) . . ?
C24' C14' C24 120.3(3) . . ?
C14' C64' C54' 120.7(3) . . ?
C92 C82 C72 120.7(3) . . ?
N34 C44 C54 113.7(3) . . ?
C74 C64 C54 121.5(3) . . ?
C62 C52 C102 117.8(3) . . ?
C62 C52 C42 121.8(3) . . ?
C102 C52 C42 120.4(3) . . ?
C64 C74 C84 119.5(3) . . ?
C44' C54' C64' 120.4(3) . . ?
C31' O11' C71' 116.7(2) . . ?
C21 N31 C41 110.6(3) . . ?
C41' O21' C81' 116.8(2) . . ?
O21' C41' C51' 125.7(3) . . ?
O21' C41' C31' 115.0(3) . . ?
C51' C41' C31' 119.3(3) . . ?
O11' C31' C21' 124.6(3) . . ?
O11' C31' C41' 115.0(3) . . ?
C21' C31' C41' 120.4(3) . . ?
C101 N11 C21 115.6(3) . . ?
C91 C81 C71 120.4(4) . . ?
N31 C21 N11 109.8(3) . . ?
N31 C21 C11' 110.7(3) . . ?
N11 C21 C11' 111.5(2) . . ?
C91 C101 N11 120.1(3) . . ?
C91 C101 C51 119.6(3) . . ?
N11 C101 C51 120.3(3) . . ?
C11' C61' C51' 120.8(3) . . ?
C81 C91 C101 120.4(3) . . ?
C61 C51 C101 119.0(3) . . ?
C61 C51 C41 121.3(3) . . ?
C101 C51 C41 119.7(3) . . ?
C71 C61 C51 121.4(3) . . ?
C31' C21' C11' 120.1(3) . . ?
C61' C11' C21' 119.2(3) . . ?
C61' C11' C21 120.0(3) . . ?
C21' C11' C21 120.8(3) . . ?
C41' C51' C61' 120.0(3) . . ?
C61 C71 C81 119.2(3) . . ?
N31 C41 C51 114.7(3) . . ?

loop_
_geom_bond_atom_site_label_1
_geom_bond_atom_site_label_2
_geom_bond_distance
_geom_bond_site_symmetry_2
_geom_bond_publ_flag
O13' C33' 1.367(3) . ?
O13' C73' 1.428(4) . ?
O23' C43' 1.367(3) . ?
O23' C83' 1.441(4) . ?
N13 C103 1.402(4) . ?
N13 C23 1.468(4) . ?
N33 C23 1.452(4) . ?
N33 C43 1.484(4) . ?
C43' C53' 1.379(4) . ?
C43' C33' 1.414(4) . ?
C93 C83 1.386(4) . ?
C93 C103 1.393(4) . ?
C103 C53 1.404(4) . ?
C53' C63' 1.405(4) . ?
C63 C73 1.381(4) . ?
C63 C53 1.399(4) . ?
C13' C63' 1.380(4) . ?
C13' C23' 1.400(4) . ?
C13' C23 1.512(4) . ?
C53 C43 1.513(4) . ?
C23' C33' 1.380(4) . ?
C73 C83 1.390(4) . ?
O22' C32' 1.370(4) . ?
O22' C82' 1.435(4) . ?
O24' C44' 1.379(4) . ?
O24' C84' 1.433(4) . ?
O12' C42' 1.372(3) . ?
O12' C72' 1.436(4) . ?
N34 C24 1.460(4) . ?
N34 C44 1.474(4) . ?
O14' C34' 1.371(4) . ?
O14' C74' 1.426(4) . ?
N12 C102 1.396(4) . ?
N12 C22 1.469(4) . ?
N32 C22 1.454(4) . ?
N32 C42 1.474(4) . ?
C44' C54' 1.374(4) . ?
C44' C34' 1.413(4) . ?
C24 N14 1.464(4) . ?
C24 C14' 1.508(4) . ?
C92 C82 1.374(4) . ?
C92 C102 1.397(4) . ?
C62 C72 1.387(4) . ?
C62 C52 1.396(4) . ?
C104 C94 1.395(5) . ?
C104 N14 1.408(4) . ?
C104 C54 1.412(4) . ?
C54 C64 1.391(5) . ?
C54 C44 1.503(5) . ?
C12' C62' 1.370(4) . ?
C12' C22' 1.407(5) . ?
C12' C22 1.506(4) . ?
C32' C22' 1.383(4) . ?
C32' C42' 1.405(4) . ?
C42' C52' 1.376(5) . ?
C34' C24' 1.390(4) . ?
C72 C82 1.396(4) . ?
C24' C14' 1.402(4) . ?
C42 C52 1.499(4) . ?
C62' C52' 1.400(5) . ?
C102 C52 1.414(4) . ?
C94 C84 1.382(5) . ?
C84 C74 1.391(5) . ?
C14' C64' 1.373(5) . ?
C64' C54' 1.397(4) . ?
C64 C74 1.388(5) . ?
O11' C31' 1.376(3) . ?
O11' C71' 1.422(4) . ?
N31 C21 1.463(4) . ?
N31 C41 1.477(4) . ?
O21' C41' 1.371(4) . ?
O21' C81' 1.437(4) . ?
C41' C51' 1.372(4) . ?
C41' C31' 1.406(4) . ?
C31' C21' 1.377(4) . ?
N11 C101 1.400(4) . ?
N11 C21 1.469(4) . ?
C81 C91 1.382(5) . ?
C81 C71 1.392(5) . ?
C21 C11' 1.509(4) . ?
C101 C91 1.399(5) . ?
C101 C51 1.400(4) . ?
C61' C11' 1.366(5) . ?
C61' C51' 1.411(5) . ?
C51 C61 1.393(4) . ?
C51 C41 1.503(5) . ?
C61 C71 1.383(5) . ?
C21' C11' 1.408(4) . ?
